data_7219968
loop_
_publ_author_name
'Gao, Chun-Yan'
'Ma, Zhong-Ying'
'Zhang, Yong-Po'
'Li, Si-Tong'
'Gu, Wen'
'Liu, Xin'
'Tian, Jin-Lei'
'Xu, Jing-Yuan'
'Zhao, Jin-Zhong'
'Yan, Shi-Ping'

_publ_section_title
;
 Four related Mixed-Ligand Nickel(II) Complexes: Effect of Steric
 Encumbrance on the Structure, DNA/BSA binding, DNA cleavage and
 Cytotoxicity
;
_journal_name_full 'RSC Adv.'
_journal_paper_doi 10.1039/C4RA16755D
_journal_year 2015
_chemical_formula_moiety 'C31 H27 Cl2 N5 Ni O7'
_chemical_formula_sum 'C31 H27 Cl2 N5 Ni O7'
_chemical_formula_weight 711.17
_chemical_name_systematic
;
?
;
_space_group_IT_number 14
_symmetry_cell_setting monoclinic
_symmetry_space_group_name_Hall '-P 2ybc'
_symmetry_space_group_name_H-M 'P 1 21/c 1'
_atom_sites_solution_hydrogens geom
_atom_sites_solution_primary direct
_atom_sites_solution_secondary difmap
_audit_creation_method SHELXL-97
_audit_update_record
;
2012-11-12 deposited with the CCDC.
2015-03-18 downloaded from the CCDC.
;
_cell_angle_alpha 90.00
_cell_angle_beta 110.532(4)
_cell_angle_gamma 90.00
_cell_formula_units_Z 4
_cell_length_a 7.6563(3)
_cell_length_b 35.2380(17)
_cell_length_c 12.7241(8)
_cell_measurement_reflns_used 4309
_cell_measurement_temperature 113(2)
_cell_measurement_theta_max 28.9742
_cell_measurement_theta_min 2.4298
_cell_volume 3214.8(3)
_computing_cell_refinement 'Bruker FRAMBO'
_computing_data_collection 'Bruker FRAMBO'
_computing_data_reduction 'Bruker SAINT'
_computing_molecular_graphics 'Bruker SHELXTL'
_computing_publication_material 'Bruker SHELXTL'
_computing_structure_refinement 'SHELXL-97 (Sheldrick, 1997)'
_computing_structure_solution 'SHELXS-97 (Sheldrick, 1990)'
_diffrn_ambient_temperature 113(2)
_diffrn_measured_fraction_theta_full 0.999
_diffrn_measured_fraction_theta_max 0.999
_diffrn_measurement_device_type 'multiwire proportional'
_diffrn_measurement_method 'phi and omega scans'
_diffrn_radiation_monochromator graphite
_diffrn_radiation_source 'fine-focus sealed tube'
_diffrn_radiation_type MoK\a
_diffrn_radiation_wavelength 0.71073
_diffrn_reflns_av_R_equivalents 0.0343
_diffrn_reflns_av_sigmaI/netI 0.0604
_diffrn_reflns_limit_h_max 5
_diffrn_reflns_limit_h_min -9
_diffrn_reflns_limit_k_max 34
_diffrn_reflns_limit_k_min -41
_diffrn_reflns_limit_l_max 15
_diffrn_reflns_limit_l_min -15
_diffrn_reflns_number 12479
_diffrn_reflns_theta_full 25.01
_diffrn_reflns_theta_max 25.01
_diffrn_reflns_theta_min 2.43
_exptl_absorpt_coefficient_mu 0.824
_exptl_absorpt_correction_T_max 0.9522
_exptl_absorpt_correction_T_min 0.871
_exptl_absorpt_correction_type multi-scan
_exptl_crystal_colour blue
_exptl_crystal_density_diffrn 1.469
_exptl_crystal_density_method 'not measured'
_exptl_crystal_description Prism
_exptl_crystal_F_000 1464
_exptl_crystal_size_max 0.26
_exptl_crystal_size_mid 0.14
_exptl_crystal_size_min 0.06
_refine_diff_density_max 0.528
_refine_diff_density_min -0.505
_refine_diff_density_rms 0.071
_refine_ls_extinction_method none
_refine_ls_goodness_of_fit_ref 1.043
_refine_ls_hydrogen_treatment constr
_refine_ls_matrix_type full
_refine_ls_number_parameters 416
_refine_ls_number_reflns 5668
_refine_ls_number_restraints 0
_refine_ls_restrained_S_all 1.043
_refine_ls_R_factor_all 0.0827
_refine_ls_R_factor_gt 0.0592
_refine_ls_shift/su_max 0.004
_refine_ls_shift/su_mean 0.000
_refine_ls_structure_factor_coef Fsqd
_refine_ls_weighting_details 'calc w=1/[\s^2^(Fo^2^)+(0.0532P)^2^+4.8603P] where P=(Fo^2^+2Fc^2^)/3'
_refine_ls_weighting_scheme calc
_refine_ls_wR_factor_gt 0.1319
_refine_ls_wR_factor_ref 0.1447
_reflns_number_gt 4312
_reflns_number_total 5668
_reflns_threshold_expression >2sigma(I)
_cod_data_source_file c4ra16755d2.cif
_cod_data_source_block bb
_cod_depositor_comments
;
The following automatic conversions were performed:

'_symmetry_cell_setting' value 'Monoclinic' changed to 'monoclinic'
according to
/usr/data/users/saulius/crontab/automatic-downloads/rss-feeds/RSC/lib/dictionaries/cif_core.dic
dictionary named 'cif_core.dic' version 2.4.2 from 2011-04-26.

Automatic conversion script
Id: cif_fix_values 3105 2015-03-04 15:46:00Z robertas 
;
_cod_original_sg_symbol_H-M P21/c
_cod_database_code 7219968

loop_
_symmetry_equiv_pos_as_xyz
'x, y, z'
'-x, y+1/2, -z+1/2'
'-x, -y, -z'
'x, -y-1/2, z-1/2'

loop_
_atom_site_label
_atom_site_type_symbol
_atom_site_fract_x
_atom_site_fract_y
_atom_site_fract_z
_atom_site_U_iso_or_equiv
_atom_site_adp_type
_atom_site_occupancy
_atom_site_symmetry_multiplicity
_atom_site_calc_flag
_atom_site_refinement_flags
Ni1 Ni 0.29012(7) 0.102720(14) 0.94536(4) 0.02887(17) Uani 1 1 d .
Cl1 Cl 0.56542(15) 0.06492(3) 1.01090(10) 0.0456(3) Uani 1 1 d .
Cl2 Cl 0.77069(18) 0.15891(4) 0.43359(11) 0.0579(4) Uani 1 1 d .
O1 O 0.7681(8) 0.14071(19) 0.3374(4) 0.134(2) Uani 1 1 d .
O2 O 0.7425(10) 0.1325(2) 0.5080(5) 0.157(3) Uani 1 1 d .
O3 O 0.9322(9) 0.1780(3) 0.4860(5) 0.201(4) Uani 1 1 d .
O4 O 0.6166(12) 0.1801(2) 0.4079(10) 0.247(5) Uani 1 1 d .
O5 O 0.826(2) 0.0410(5) 0.4347(15) 0.411(10) Uani 1 1 d .
O6 O 0.5512(13) 0.0015(2) 0.1911(9) 0.225(4) Uani 1 1 d .
N1 N 0.4486(4) 0.15280(9) 0.9814(3) 0.0308(8) Uani 1 1 d .
N2 N 0.3273(5) 0.11250(10) 0.7926(3) 0.0349(8) Uani 1 1 d .
N3 N 0.1060(5) 0.05767(10) 0.8821(3) 0.0373(8) Uani 1 1 d .
N4 N 0.0085(4) 0.13160(9) 0.8855(3) 0.0296(8) Uani 1 1 d .
N5 N 0.2367(4) 0.10416(9) 1.0936(3) 0.0314(8) Uani 1 1 d .
C1 C 0.5234(6) 0.17076(12) 1.0786(4) 0.0381(10) Uani 1 1 d .
H1 H 0.5109 0.1599 1.1440 0.046 Uiso 1 1 calc R
C2 C 0.6205(6) 0.20520(14) 1.0885(4) 0.0490(12) Uani 1 1 d .
H2 H 0.6753 0.2169 1.1598 0.059 Uiso 1 1 calc R
C3 C 0.6355(6) 0.22154(14) 0.9958(5) 0.0517(13) Uani 1 1 d .
H3 H 0.6966 0.2453 1.0013 0.062 Uiso 1 1 calc R
C4 C 0.5751(7) 0.21740(15) 0.7900(5) 0.0563(14) Uani 1 1 d .
H4 H 0.6284 0.2417 0.7895 0.068 Uiso 1 1 calc R
C5 C 0.5150(7) 0.19689(16) 0.6947(5) 0.0586(14) Uani 1 1 d .
H5 H 0.5281 0.2069 0.6286 0.070 Uiso 1 1 calc R
C6 C 0.3804(7) 0.13653(16) 0.5970(4) 0.0560(14) Uani 1 1 d .
H6 H 0.3947 0.1446 0.5292 0.067 Uiso 1 1 calc R
C7 C 0.3097(8) 0.10178(17) 0.6041(4) 0.0590(14) Uani 1 1 d .
H7 H 0.2785 0.0850 0.5419 0.071 Uiso 1 1 calc R
C8 C 0.2825(7) 0.09058(14) 0.7025(4) 0.0487(12) Uani 1 1 d .
H8 H 0.2299 0.0663 0.7049 0.058 Uiso 1 1 calc R
C9 C 0.5604(6) 0.20329(12) 0.8916(4) 0.0406(11) Uani 1 1 d .
C10 C 0.4702(5) 0.16842(12) 0.8895(3) 0.0316(9) Uani 1 1 d .
C11 C 0.4060(5) 0.14653(12) 0.7884(3) 0.0334(10) Uani 1 1 d .
C12 C 0.4322(6) 0.16047(14) 0.6909(4) 0.0431(11) Uani 1 1 d .
C13 C 0.1532(8) 0.28850(14) 0.8120(6) 0.0723(17) Uani 1 1 d .
H13A H 0.2884 0.2906 0.8307 0.108 Uiso 1 1 calc R
H13B H 0.1136 0.3055 0.8604 0.108 Uiso 1 1 calc R
H13C H 0.0895 0.2956 0.7333 0.108 Uiso 1 1 calc R
C14 C 0.1036(6) 0.24784(13) 0.8298(4) 0.0458(12) Uani 1 1 d .
C15 C 0.0482(6) 0.22241(13) 0.7422(4) 0.0451(12) Uani 1 1 d .
H15 H 0.0363 0.2309 0.6691 0.054 Uiso 1 1 calc R
C16 C 0.0092(6) 0.18475(12) 0.7575(4) 0.0375(10) Uani 1 1 d .
H16 H -0.0305 0.1680 0.6950 0.045 Uiso 1 1 calc R
C17 C 0.0281(5) 0.17155(11) 0.8633(3) 0.0317(9) Uani 1 1 d .
C18 C 0.0811(6) 0.19695(12) 0.9516(4) 0.0378(10) Uani 1 1 d .
H18 H 0.0928 0.1886 1.0247 0.045 Uiso 1 1 calc R
C19 C 0.1172(6) 0.23456(13) 0.9345(4) 0.0452(12) Uani 1 1 d .
H19 H 0.1521 0.2516 0.9963 0.054 Uiso 1 1 calc R
C20 C -0.0731(5) 0.12491(13) 0.9738(3) 0.0367(10) Uani 1 1 d .
H20A H -0.1623 0.1035 0.9500 0.044 Uiso 1 1 calc R
H20B H -0.1444 0.1477 0.9797 0.044 Uiso 1 1 calc R
C21 C 0.0669(6) 0.11610(11) 1.0880(3) 0.0310(9) Uani 1 1 d .
C22 C 0.0165(7) 0.11873(13) 1.1818(4) 0.0427(11) Uani 1 1 d .
H22 H -0.1050 0.1270 1.1753 0.051 Uiso 1 1 calc R
C23 C 0.1443(7) 0.10929(14) 1.2845(4) 0.0500(13) Uani 1 1 d .
H23 H 0.1125 0.1111 1.3501 0.060 Uiso 1 1 calc R
C24 C 0.3186(7) 0.09728(14) 1.2918(4) 0.0470(12) Uani 1 1 d .
H24 H 0.4090 0.0907 1.3623 0.056 Uiso 1 1 calc R
C25 C 0.3602(6) 0.09494(12) 1.1951(4) 0.0397(11) Uani 1 1 d .
H25 H 0.4808 0.0865 1.2002 0.048 Uiso 1 1 calc R
C26 C -0.0956(6) 0.10891(12) 0.7851(4) 0.0426(11) Uani 1 1 d .
H26A H -0.0530 0.1156 0.7224 0.051 Uiso 1 1 calc R
H26B H -0.2304 0.1147 0.7617 0.051 Uiso 1 1 calc R
C27 C -0.0643(6) 0.06730(12) 0.8109(4) 0.0414(11) Uani 1 1 d .
C28 C -0.1969(8) 0.04047(15) 0.7614(5) 0.0737(18) Uani 1 1 d .
H28 H -0.3165 0.0477 0.7112 0.088 Uiso 1 1 calc R
C29 C -0.1545(9) 0.00292(17) 0.7854(6) 0.094(2) Uani 1 1 d .
H29 H -0.2449 -0.0160 0.7514 0.113 Uiso 1 1 calc R
C30 C 0.0174(8) -0.00726(15) 0.8581(5) 0.0734(18) Uani 1 1 d .
H30 H 0.0488 -0.0332 0.8753 0.088 Uiso 1 1 calc R
C31 C 0.1428(7) 0.02091(13) 0.9055(4) 0.0499(12) Uani 1 1 d .
H31 H 0.2617 0.0141 0.9575 0.060 Uiso 1 1 calc R
O7 O 0.646(3) 0.9968(6) 0.4409(18) 0.71(3) Uani 1 1 d .

loop_
_atom_site_aniso_label
_atom_site_aniso_U_11
_atom_site_aniso_U_22
_atom_site_aniso_U_33
_atom_site_aniso_U_23
_atom_site_aniso_U_13
_atom_site_aniso_U_12
Ni1 0.0313(3) 0.0261(3) 0.0294(3) 0.0019(2) 0.0108(2) 0.0001(2)
Cl1 0.0358(6) 0.0393(7) 0.0621(7) 0.0079(6) 0.0177(5) 0.0081(5)
Cl2 0.0552(8) 0.0761(10) 0.0441(7) -0.0089(7) 0.0195(6) -0.0052(7)
O1 0.122(4) 0.217(7) 0.073(3) -0.058(4) 0.048(3) -0.022(4)
O2 0.191(7) 0.196(7) 0.082(4) 0.009(4) 0.044(4) -0.073(5)
O3 0.163(6) 0.356(11) 0.082(4) -0.048(5) 0.040(4) -0.170(7)
O4 0.180(8) 0.160(7) 0.393(15) -0.023(8) 0.090(8) 0.080(6)
O5 0.41(2) 0.293(18) 0.45(2) 0.048(16) 0.056(18) 0.003(16)
O6 0.250(10) 0.177(8) 0.317(12) 0.029(8) 0.186(9) 0.021(7)
N1 0.0294(18) 0.0291(19) 0.0349(19) 0.0033(16) 0.0123(15) 0.0032(14)
N2 0.041(2) 0.035(2) 0.0291(18) 0.0013(16) 0.0121(16) 0.0015(16)
N3 0.039(2) 0.028(2) 0.042(2) 0.0009(17) 0.0113(17) -0.0016(15)
N4 0.0298(18) 0.0262(18) 0.0283(17) 0.0031(15) 0.0044(14) 0.0011(14)
N5 0.0328(19) 0.0308(19) 0.0301(17) 0.0042(16) 0.0103(14) -0.0015(15)
C1 0.039(2) 0.037(3) 0.036(2) -0.002(2) 0.0101(19) 0.0015(19)
C2 0.046(3) 0.041(3) 0.056(3) -0.014(3) 0.013(2) -0.004(2)
C3 0.043(3) 0.034(3) 0.078(4) -0.002(3) 0.021(3) -0.005(2)
C4 0.051(3) 0.052(3) 0.071(4) 0.024(3) 0.029(3) -0.005(2)
C5 0.062(3) 0.062(4) 0.062(3) 0.027(3) 0.034(3) 0.001(3)
C6 0.068(4) 0.071(4) 0.036(3) 0.013(3) 0.028(2) 0.011(3)
C7 0.077(4) 0.068(4) 0.035(3) -0.005(3) 0.023(3) 0.008(3)
C8 0.062(3) 0.045(3) 0.039(3) -0.005(2) 0.018(2) -0.001(2)
C9 0.032(2) 0.034(3) 0.055(3) 0.007(2) 0.014(2) 0.0025(19)
C10 0.025(2) 0.030(2) 0.040(2) 0.008(2) 0.0122(18) 0.0039(17)
C11 0.029(2) 0.038(3) 0.036(2) 0.006(2) 0.0145(18) 0.0083(18)
C12 0.040(3) 0.056(3) 0.038(2) 0.014(2) 0.020(2) 0.012(2)
C13 0.086(4) 0.037(3) 0.102(5) 0.007(3) 0.043(4) -0.004(3)
C14 0.043(3) 0.032(3) 0.063(3) 0.008(2) 0.019(2) 0.004(2)
C15 0.048(3) 0.040(3) 0.048(3) 0.018(2) 0.018(2) 0.008(2)
C16 0.041(2) 0.036(3) 0.033(2) 0.003(2) 0.0104(19) 0.0061(19)
C17 0.027(2) 0.028(2) 0.037(2) 0.0042(19) 0.0084(17) 0.0081(17)
C18 0.044(3) 0.033(2) 0.038(2) 0.000(2) 0.015(2) 0.0060(19)
C19 0.052(3) 0.029(3) 0.056(3) -0.008(2) 0.020(2) 0.003(2)
C20 0.032(2) 0.039(3) 0.041(2) 0.007(2) 0.0155(19) 0.0026(19)
C21 0.037(2) 0.019(2) 0.039(2) 0.0014(18) 0.0161(19) -0.0032(17)
C22 0.049(3) 0.041(3) 0.045(3) -0.003(2) 0.026(2) 0.001(2)
C23 0.067(3) 0.051(3) 0.041(3) -0.004(2) 0.029(2) -0.001(2)
C24 0.059(3) 0.049(3) 0.028(2) 0.004(2) 0.009(2) -0.003(2)
C25 0.039(2) 0.039(3) 0.038(2) 0.007(2) 0.009(2) 0.0017(19)
C26 0.040(3) 0.038(3) 0.039(2) 0.003(2) 0.000(2) 0.002(2)
C27 0.041(3) 0.030(2) 0.045(3) -0.004(2) 0.005(2) -0.0018(19)
C28 0.053(3) 0.045(3) 0.096(5) -0.007(3) -0.008(3) -0.007(3)
C29 0.077(4) 0.041(4) 0.133(6) -0.016(4) -0.002(4) -0.024(3)
C30 0.072(4) 0.030(3) 0.103(5) 0.000(3) 0.011(3) -0.011(3)
C31 0.052(3) 0.031(3) 0.059(3) 0.007(2) 0.011(2) 0.000(2)
O7 0.74(5) 0.38(2) 0.56(3) -0.33(2) -0.36(3) 0.24(3)

loop_
_atom_type_symbol
_atom_type_description
_atom_type_scat_dispersion_real
_atom_type_scat_dispersion_imag
_atom_type_scat_source
C C 0.0033 0.0016 'International Tables Vol C Tables 4.2.6.8 and 6.1.1.4'
H H 0.0000 0.0000 'International Tables Vol C Tables 4.2.6.8 and 6.1.1.4'
Cl Cl 0.1484 0.1585 'International Tables Vol C Tables 4.2.6.8 and 6.1.1.4'
N N 0.0061 0.0033 'International Tables Vol C Tables 4.2.6.8 and 6.1.1.4'
Ni Ni 0.3393 1.1124 'International Tables Vol C Tables 4.2.6.8 and 6.1.1.4'
O O 0.0106 0.0060 'International Tables Vol C Tables 4.2.6.8 and 6.1.1.4'

loop_
_geom_angle_atom_site_label_1
_geom_angle_atom_site_label_2
_geom_angle_atom_site_label_3
_geom_angle
N5 Ni1 N3 92.74(14)
N5 Ni1 N2 168.63(14)
N3 Ni1 N2 93.47(14)
N5 Ni1 N1 93.67(13)
N3 Ni1 N1 169.67(13)
N2 Ni1 N1 78.92(13)
N5 Ni1 N4 79.96(12)
N3 Ni1 N4 77.12(12)
N2 Ni1 N4 92.16(12)
N1 Ni1 N4 96.03(12)
N5 Ni1 Cl1 97.36(10)
N3 Ni1 Cl1 96.01(10)
N2 Ni1 Cl1 91.45(10)
N1 Ni1 Cl1 91.20(9)
N4 Ni1 Cl1 172.42(9)
O4 Cl2 O3 114.7(6)
O4 Cl2 O1 107.8(5)
O3 Cl2 O1 113.2(4)
O4 Cl2 O2 101.8(6)
O3 Cl2 O2 109.1(4)
O1 Cl2 O2 109.6(4)
C1 N1 C10 117.9(4)
C1 N1 Ni1 129.2(3)
C10 N1 Ni1 112.9(3)
C8 N2 C11 117.9(4)
C8 N2 Ni1 129.1(3)
C11 N2 Ni1 113.0(3)
C31 N3 C27 118.3(4)
C31 N3 Ni1 126.1(3)
C27 N3 Ni1 115.6(3)
C17 N4 C26 114.6(3)
C17 N4 C20 113.6(3)
C26 N4 C20 109.0(3)
C17 N4 Ni1 110.5(2)
C26 N4 Ni1 102.0(2)
C20 N4 Ni1 106.2(2)
C21 N5 C25 117.9(4)
C21 N5 Ni1 117.1(3)
C25 N5 Ni1 125.0(3)
N1 C1 C2 122.4(4)
N1 C1 H1 118.8
C2 C1 H1 118.8
C3 C2 C1 119.6(5)
C3 C2 H2 120.2
C1 C2 H2 120.2
C2 C3 C9 119.8(4)
C2 C3 H3 120.1
C9 C3 H3 120.1
C5 C4 C9 121.2(5)
C5 C4 H4 119.4
C9 C4 H4 119.4
C4 C5 C12 121.5(5)
C4 C5 H5 119.3
C12 C5 H5 119.3
C7 C6 C12 119.1(4)
C7 C6 H6 120.4
C12 C6 H6 120.4
C6 C7 C8 120.3(5)
C6 C7 H7 119.9
C8 C7 H7 119.9
N2 C8 C7 122.4(5)
N2 C8 H8 118.8
C7 C8 H8 118.8
C3 C9 C10 117.0(4)
C3 C9 C4 124.1(5)
C10 C9 C4 118.8(4)
N1 C10 C9 123.2(4)
N1 C10 C11 116.8(4)
C9 C10 C11 120.0(4)
N2 C11 C12 123.1(4)
N2 C11 C10 117.4(4)
C12 C11 C10 119.5(4)
C6 C12 C11 117.1(5)
C6 C12 C5 124.1(4)
C11 C12 C5 118.8(5)
C14 C13 H13A 109.5
C14 C13 H13B 109.5
H13A C13 H13B 109.5
C14 C13 H13C 109.5
H13A C13 H13C 109.5
H13B C13 H13C 109.5
C15 C14 C19 117.3(4)
C15 C14 C13 121.1(5)
C19 C14 C13 121.7(5)
C14 C15 C16 122.0(4)
C14 C15 H15 119.0
C16 C15 H15 119.0
C17 C16 C15 120.2(4)
C17 C16 H16 119.9
C15 C16 H16 119.9
C18 C17 C16 118.3(4)
C18 C17 N4 119.3(4)
C16 C17 N4 122.2(4)
C17 C18 C19 120.6(4)
C17 C18 H18 119.7
C19 C18 H18 119.7
C14 C19 C18 121.6(4)
C14 C19 H19 119.2
C18 C19 H19 119.2
N4 C20 C21 114.7(3)
N4 C20 H20A 108.6
C21 C20 H20A 108.6
N4 C20 H20B 108.6
C21 C20 H20B 108.6
H20A C20 H20B 107.6
N5 C21 C22 122.2(4)
N5 C21 C20 117.7(4)
C22 C21 C20 120.1(4)
C23 C22 C21 119.0(4)
C23 C22 H22 120.5
C21 C22 H22 120.5
C22 C23 C24 119.4(4)
C22 C23 H23 120.3
C24 C23 H23 120.3
C23 C24 C25 118.8(4)
C23 C24 H24 120.6
C25 C24 H24 120.6
N5 C25 C24 122.6(4)
N5 C25 H25 118.7
C24 C25 H25 118.7
N4 C26 C27 110.0(3)
N4 C26 H26A 109.7
C27 C26 H26A 109.7
N4 C26 H26B 109.7
C27 C26 H26B 109.7
H26A C26 H26B 108.2
N3 C27 C28 121.6(4)
N3 C27 C26 115.8(4)
C28 C27 C26 122.5(4)
C27 C28 C29 119.0(5)
C27 C28 H28 120.5
C29 C28 H28 120.5
C30 C29 C28 120.1(5)
C30 C29 H29 119.9
C28 C29 H29 119.9
C29 C30 C31 118.0(5)
C29 C30 H30 121.0
C31 C30 H30 121.0
N3 C31 C30 123.0(5)
N3 C31 H31 118.5
C30 C31 H31 118.5

loop_
_geom_bond_atom_site_label_1
_geom_bond_atom_site_label_2
_geom_bond_distance
Ni1 N5 2.066(3)
Ni1 N3 2.088(3)
Ni1 N2 2.090(3)
Ni1 N1 2.099(3)
Ni1 N4 2.261(3)
Ni1 Cl1 2.3831(11)
Cl2 O4 1.335(7)
Cl2 O3 1.359(5)
Cl2 O1 1.376(5)
Cl2 O2 1.398(6)
N1 C1 1.327(5)
N1 C10 1.354(5)
N2 C8 1.324(5)
N2 C11 1.351(5)
N3 C31 1.337(5)
N3 C27 1.344(5)
N4 C17 1.454(5)
N4 C26 1.481(5)
N4 C20 1.482(5)
N5 C21 1.344(5)
N5 C25 1.345(5)
C1 C2 1.405(6)
C1 H1 0.9500
C2 C3 1.353(7)
C2 H2 0.9500
C3 C9 1.402(7)
C3 H3 0.9500
C4 C5 1.346(7)
C4 C9 1.427(7)
C4 H4 0.9500
C5 C12 1.425(7)
C5 H5 0.9500
C6 C7 1.355(7)
C6 C12 1.402(7)
C6 H6 0.9500
C7 C8 1.396(7)
C7 H7 0.9500
C8 H8 0.9500
C9 C10 1.406(6)
C10 C11 1.431(6)
C11 C12 1.412(6)
C13 C14 1.519(6)
C13 H13A 0.9800
C13 H13B 0.9800
C13 H13C 0.9800
C14 C15 1.376(7)
C14 C19 1.381(6)
C15 C16 1.388(6)
C15 H15 0.9500
C16 C17 1.383(6)
C16 H16 0.9500
C17 C18 1.381(6)
C18 C19 1.386(6)
C18 H18 0.9500
C19 H19 0.9500
C20 C21 1.505(6)
C20 H20A 0.9900
C20 H20B 0.9900
C21 C22 1.381(6)
C22 C23 1.371(6)
C22 H22 0.9500
C23 C24 1.371(7)
C23 H23 0.9500
C24 C25 1.377(6)
C24 H24 0.9500
C25 H25 0.9500
C26 C27 1.504(6)
C26 H26A 0.9900
C26 H26B 0.9900
C27 C28 1.368(6)
C28 C29 1.371(8)
C28 H28 0.9500
C29 C30 1.365(8)
C29 H29 0.9500
C30 C31 1.366(7)
C30 H30 0.9500
C31 H31 0.9500

loop_
_geom_torsion_atom_site_label_1
_geom_torsion_atom_site_label_2
_geom_torsion_atom_site_label_3
_geom_torsion_atom_site_label_4
_geom_torsion
N5 Ni1 N1 C1 15.8(3)
N3 Ni1 N1 C1 144.0(7)
N2 Ni1 N1 C1 -172.9(4)
N4 Ni1 N1 C1 96.1(3)
Cl1 Ni1 N1 C1 -81.6(3)
N5 Ni1 N1 C10 -162.5(3)
N3 Ni1 N1 C10 -34.4(9)
N2 Ni1 N1 C10 8.8(3)
N4 Ni1 N1 C10 -82.2(3)
Cl1 Ni1 N1 C10 100.0(2)
N5 Ni1 N2 C8 -137.2(6)
N3 Ni1 N2 C8 -14.3(4)
N1 Ni1 N2 C8 172.8(4)
N4 Ni1 N2 C8 -91.5(4)
Cl1 Ni1 N2 C8 81.8(4)
N5 Ni1 N2 C11 41.7(8)
N3 Ni1 N2 C11 164.6(3)
N1 Ni1 N2 C11 -8.3(3)
N4 Ni1 N2 C11 87.4(3)
Cl1 Ni1 N2 C11 -99.3(3)
N5 Ni1 N3 C31 -81.9(4)
N2 Ni1 N3 C31 107.7(4)
N1 Ni1 N3 C31 149.9(7)
N4 Ni1 N3 C31 -160.9(4)
Cl1 Ni1 N3 C31 15.8(4)
N5 Ni1 N3 C27 98.4(3)
N2 Ni1 N3 C27 -72.0(3)
N1 Ni1 N3 C27 -29.8(9)
N4 Ni1 N3 C27 19.4(3)
Cl1 Ni1 N3 C27 -163.9(3)
N5 Ni1 N4 C17 107.8(3)
N3 Ni1 N4 C17 -157.0(3)
N2 Ni1 N4 C17 -64.0(3)
N1 Ni1 N4 C17 15.1(3)
Cl1 Ni1 N4 C17 177.7(5)
N5 Ni1 N4 C26 -130.0(3)
N3 Ni1 N4 C26 -34.8(3)
N2 Ni1 N4 C26 58.3(3)
N1 Ni1 N4 C26 137.3(3)
Cl1 Ni1 N4 C26 -60.1(8)
N5 Ni1 N4 C20 -15.8(2)
N3 Ni1 N4 C20 79.3(3)
N2 Ni1 N4 C20 172.4(3)
N1 Ni1 N4 C20 -108.5(3)
Cl1 Ni1 N4 C20 54.0(8)
N3 Ni1 N5 C21 -69.3(3)
N2 Ni1 N5 C21 53.7(8)
N1 Ni1 N5 C21 102.6(3)
N4 Ni1 N5 C21 7.1(3)
Cl1 Ni1 N5 C21 -165.7(3)
N3 Ni1 N5 C25 112.4(3)
N2 Ni1 N5 C25 -124.6(6)
N1 Ni1 N5 C25 -75.8(3)
N4 Ni1 N5 C25 -171.2(4)
Cl1 Ni1 N5 C25 15.9(3)
C10 N1 C1 C2 0.9(6)
Ni1 N1 C1 C2 -177.4(3)
N1 C1 C2 C3 1.7(7)
C1 C2 C3 C9 -2.5(7)
C9 C4 C5 C12 0.8(8)
C12 C6 C7 C8 2.3(8)
C11 N2 C8 C7 -1.5(7)
Ni1 N2 C8 C7 177.4(4)
C6 C7 C8 N2 -1.5(8)
C2 C3 C9 C10 0.7(6)
C2 C3 C9 C4 -177.5(4)
C5 C4 C9 C3 173.9(5)
C5 C4 C9 C10 -4.2(7)
C1 N1 C10 C9 -2.8(6)
Ni1 N1 C10 C9 175.7(3)
C1 N1 C10 C11 173.4(3)
Ni1 N1 C10 C11 -8.0(4)
C3 C9 C10 N1 2.1(6)
C4 C9 C10 N1 -179.7(4)
C3 C9 C10 C11 -174.1(4)
C4 C9 C10 C11 4.2(6)
C8 N2 C11 C12 3.8(6)
Ni1 N2 C11 C12 -175.3(3)
C8 N2 C11 C10 -174.2(4)
Ni1 N2 C11 C10 6.8(4)
N1 C10 C11 N2 0.9(5)
C9 C10 C11 N2 177.3(4)
N1 C10 C11 C12 -177.2(3)
C9 C10 C11 C12 -0.8(6)
C7 C6 C12 C11 -0.2(7)
C7 C6 C12 C5 177.3(5)
N2 C11 C12 C6 -2.9(6)
C10 C11 C12 C6 175.0(4)
N2 C11 C12 C5 179.4(4)
C10 C11 C12 C5 -2.6(6)
C4 C5 C12 C6 -174.8(5)
C4 C5 C12 C11 2.7(7)
C19 C14 C15 C16 -0.7(7)
C13 C14 C15 C16 177.5(4)
C14 C15 C16 C17 -1.0(7)
C15 C16 C17 C18 1.8(6)
C15 C16 C17 N4 -173.3(4)
C26 N4 C17 C18 164.4(4)
C20 N4 C17 C18 38.1(5)
Ni1 N4 C17 C18 -81.1(4)
C26 N4 C17 C16 -20.6(5)
C20 N4 C17 C16 -146.8(4)
Ni1 N4 C17 C16 94.0(4)
C16 C17 C18 C19 -1.0(6)
N4 C17 C18 C19 174.2(4)
C15 C14 C19 C18 1.5(7)
C13 C14 C19 C18 -176.6(4)
C17 C18 C19 C14 -0.7(7)
C17 N4 C20 C21 -99.2(4)
C26 N4 C20 C21 131.7(4)
Ni1 N4 C20 C21 22.4(4)
C25 N5 C21 C22 -0.6(6)
Ni1 N5 C21 C22 -179.1(3)
C25 N5 C21 C20 -177.7(4)
Ni1 N5 C21 C20 3.9(5)
N4 C20 C21 N5 -19.2(5)
N4 C20 C21 C22 163.7(4)
N5 C21 C22 C23 0.8(7)
C20 C21 C22 C23 177.7(4)
C21 C22 C23 C24 -0.4(7)
C22 C23 C24 C25 -0.2(7)
C21 N5 C25 C24 0.1(6)
Ni1 N5 C25 C24 178.4(3)
C23 C24 C25 N5 0.3(7)
C17 N4 C26 C27 164.9(4)
C20 N4 C26 C27 -66.5(4)
Ni1 N4 C26 C27 45.6(4)
C31 N3 C27 C28 -1.2(7)
Ni1 N3 C27 C28 178.5(4)
C31 N3 C27 C26 -178.2(4)
Ni1 N3 C27 C26 1.5(5)
N4 C26 C27 N3 -34.7(6)
N4 C26 C27 C28 148.3(5)
N3 C27 C28 C29 0.2(9)
C26 C27 C28 C29 176.9(6)
C27 C28 C29 C30 0.3(11)
C28 C29 C30 C31 0.3(11)
C27 N3 C31 C30 1.9(8)
Ni1 N3 C31 C30 -177.8(4)
C29 C30 C31 N3 -1.4(10)
